data_4309622
loop_
_publ_author_name
'Michael Q. Dequeant'
'Robert McGuire'
'David R. McMillin'
'Tong Ren'

_publ_contact_author_address
; Department of Chemistry 
  University of Miami 
  PO BOX 249118 
  Coral Gables, FL 33124-0431 
  USA 
;
_publ_contact_author_email tren@miami.edu
_publ_contact_author_fax '(305) 284-1880'
_publ_contact_author_name 'Dr. Ren, Tong'
_publ_contact_author_phone '(305) 284-6617'
_publ_section_title
;
One-Dimensional Supramolecular Assemblies Based on a Re2(III,III) Synthon
and Their Solid-State Phosphorescence
;
_journal_name_full 'Inorganic Chemistry'
_journal_page_first 6521
_journal_page_last 6523
_journal_paper_doi 10.1021/ic051070f
_journal_volume 44
_journal_year 2005
_chemical_formula_sum 'C72 H88 N16 O13 Re4 W2'
_chemical_formula_weight 2498.08
_chemical_name_systematic
; 
 ? 
;
_space_group_IT_number 14
_symmetry_cell_setting monoclinic
_symmetry_space_group_name_Hall '-P 2yn'
_symmetry_space_group_name_H-M 'P 1 21/n 1'
_atom_sites_solution_hydrogens geom
_atom_sites_solution_primary direct
_atom_sites_solution_secondary difmap
_audit_creation_method SHELXL-97
_cell_angle_alpha 90.00
_cell_angle_beta 93.8030(10)
_cell_angle_gamma 90.00
_cell_formula_units_Z 4
_cell_length_a 12.5968(4)
_cell_length_b 19.5102(6)
_cell_length_c 34.6185(11)
_cell_measurement_reflns_used 4698
_cell_measurement_temperature 300(2)
_cell_measurement_theta_max 22.323
_cell_measurement_theta_min 2.169
_cell_volume 8489.3(5)
_computing_cell_refinement 'Bruker SMART'
_computing_data_collection 'Bruker SMART'
_computing_data_reduction 'Bruker SHELXTL'
_computing_molecular_graphics 'Bruker SHELXTL'
_computing_publication_material 'Bruker SHELXTL'
_computing_structure_refinement 'SHELXL-97 (Sheldrick, 1997)'
_computing_structure_solution 'SHELXS-97 (Sheldrick, 1990)'
_diffrn_ambient_temperature 293(2)
_diffrn_measured_fraction_theta_full 1.000
_diffrn_measured_fraction_theta_max 1.000
_diffrn_measurement_device_type 'CCD area detector'
_diffrn_measurement_method 'phi and omega scans'
_diffrn_radiation_monochromator graphite
_diffrn_radiation_source 'fine-focus sealed tube'
_diffrn_radiation_type MoK\a
_diffrn_radiation_wavelength 0.71073
_diffrn_reflns_av_R_equivalents 0.0892
_diffrn_reflns_av_sigmaI/netI 0.0904
_diffrn_reflns_limit_h_max 12
_diffrn_reflns_limit_h_min -14
_diffrn_reflns_limit_k_max 23
_diffrn_reflns_limit_k_min -22
_diffrn_reflns_limit_l_max 40
_diffrn_reflns_limit_l_min -41
_diffrn_reflns_number 49683
_diffrn_reflns_theta_full 25.00
_diffrn_reflns_theta_max 25.00
_diffrn_reflns_theta_min 1.18
_exptl_absorpt_coefficient_mu 8.444
_exptl_absorpt_correction_T_max 1.000000
_exptl_absorpt_correction_T_min 0.635275
_exptl_absorpt_correction_type empirical
_exptl_absorpt_process_details
; 
  SADABS, Absorption corrections using Bruker CCD based on the method of 
  Bob Blessing.  Acta Cryst. 1995, A51, 33 
;
_exptl_crystal_colour orange
_exptl_crystal_density_diffrn 1.955
_exptl_crystal_density_method 'not measured'
_exptl_crystal_description block
_exptl_crystal_F_000 4736
_exptl_crystal_size_max 0.19
_exptl_crystal_size_mid 0.11
_exptl_crystal_size_min 0.08
_refine_diff_density_max 4.923
_refine_diff_density_min -1.559
_refine_diff_density_rms 0.209
_refine_ls_extinction_method none
_refine_ls_goodness_of_fit_ref 1.001
_refine_ls_hydrogen_treatment mixed
_refine_ls_matrix_type full
_refine_ls_number_parameters 964
_refine_ls_number_reflns 14936
_refine_ls_number_restraints 0
_refine_ls_restrained_S_all 1.001
_refine_ls_R_factor_all 0.1209
_refine_ls_R_factor_gt 0.0580
_refine_ls_shift/su_max 0.003
_refine_ls_shift/su_mean 0.000
_refine_ls_structure_factor_coef Fsqd
_refine_ls_weighting_details 'calc w=1/[\s^2^(Fo^2^)+(0.0720P)^2^+0.0000P] where P=(Fo^2^+2Fc^2^)/3'
_refine_ls_weighting_scheme calc
_refine_ls_wR_factor_gt 0.1220
_refine_ls_wR_factor_ref 0.1503
_reflns_number_gt 8431
_reflns_number_total 14936
_reflns_threshold_expression >2sigma(I)
_cod_data_source_file ic051070fsi20050628_083434_1.cif
_cod_data_source_block compd2
_cod_depositor_comments
;
The following automatic conversions were performed:
'_symmetry_cell_setting' value 'Monoclinic' changed to 'monoclinic'
according to '/home/saulius/struct/CIF-dictionaries/cif_core.dic'
dictionary named 'cif_core.dic' version 2.4.1 from 2010-06-29.

Automatic conversion script
Id: cif_fix_enum 1527 2010-12-29 10:47:43Z saulius 
;
_cod_database_code 4309622

loop_
_symmetry_equiv_pos_as_xyz
'x, y, z'
'-x+1/2, y+1/2, -z+1/2'
'-x, -y, -z'
'x-1/2, -y-1/2, z-1/2'

loop_
_atom_site_label
_atom_site_type_symbol
_atom_site_fract_x
_atom_site_fract_y
_atom_site_fract_z
_atom_site_U_iso_or_equiv
_atom_site_adp_type
_atom_site_occupancy
_atom_site_symmetry_multiplicity
_atom_site_calc_flag
_atom_site_refinement_flags
_atom_site_disorder_assembly
_atom_site_disorder_group
Re1 Re 0.07180(4) 0.40272(3) 0.230011(15) 0.04397(17) Uani 1 1 d . . .
Re2 Re 0.00603(5) 0.37409(3) 0.285271(15) 0.04407(17) Uani 1 1 d . . .
Re3 Re 0.03798(5) 0.48250(4) 0.027821(17) 0.0587(2) Uani 1 1 d . . .
Re4 Re -0.02146(5) 0.46312(4) 0.476618(16) 0.05223(19) Uani 1 1 d . . .
W1 W 0.20035(5) 0.43450(4) 0.128418(17) 0.0579(2) Uani 1 1 d . . .
W2 W -0.10958(7) 0.33619(5) 0.389021(19) 0.0810(3) Uani 1 1 d . . .
O1 O 0.1298(7) 0.4260(5) 0.1721(2) 0.051(3) Uani 1 1 d . . .
O2 O 0.1123(7) 0.4497(6) 0.0865(3) 0.062(3) Uani 1 1 d . . .
O3 O 0.2884(9) 0.5037(7) 0.1353(3) 0.088(4) Uani 1 1 d . . .
O4 O 0.2734(10) 0.3613(7) 0.1218(3) 0.104(5) Uani 1 1 d . . .
O5 O -0.0550(7) 0.3527(5) 0.3436(3) 0.051(3) Uani 1 1 d . . .
O6 O -0.0573(7) 0.3917(5) 0.4258(3) 0.058(3) Uani 1 1 d . . .
O7 O -0.2455(11) 0.3473(14) 0.3821(4) 0.210(12) Uani 1 1 d . . .
O8 O -0.088(2) 0.2542(9) 0.4035(5) 0.221(13) Uani 1 1 d . . .
O9 O -0.157(2) 0.1879(15) 0.4760(8) 0.272(14) Uani 1 1 d . . .
O10 O -0.6539(15) 0.2619(9) 0.0695(7) 0.168(8) Uani 1 1 d . . .
O11 O 0.349(3) 0.6303(14) 0.1566(11) 0.330(19) Uani 1 1 d . . .
O12 O 0.404(4) 0.668(2) 0.084(2) 0.52(4) Uani 1 1 d . . .
O13 O -0.281(5) 0.6423(17) 0.1350(17) 0.61(5) Uani 1 1 d . . .
N1 N -0.0788(8) 0.4357(6) 0.2092(3) 0.048(3) Uani 1 1 d . . .
N2 N -0.1459(9) 0.3961(7) 0.2637(3) 0.057(3) Uani 1 1 d . . .
N3 N 0.1026(9) 0.5029(6) 0.2480(3) 0.053(3) Uani 1 1 d . . .
N4 N 0.0203(8) 0.4773(6) 0.3028(3) 0.046(3) Uani 1 1 d . . .
N5 N 0.2237(9) 0.3736(6) 0.2502(3) 0.053(3) Uani 1 1 d . . .
N6 N 0.1574(9) 0.3462(6) 0.3085(3) 0.050(3) Uani 1 1 d . . .
N7 N 0.0388(9) 0.3038(6) 0.2089(3) 0.050(3) Uani 1 1 d . . .
N8 N -0.0201(9) 0.2731(6) 0.2678(3) 0.050(3) Uani 1 1 d . . .
N9 N -0.1083(10) 0.4625(7) 0.0487(4) 0.066(4) Uani 1 1 d . . .
N10 N 0.0416(10) 0.3818(7) 0.0098(4) 0.064(4) Uani 1 1 d . . .
N11 N 0.1892(9) 0.4992(7) 0.0094(4) 0.066(4) Uani 1 1 d . . .
N12 N 0.0362(9) 0.5808(8) 0.0488(3) 0.069(4) Uani 1 1 d . . .
N13 N -0.1113(9) 0.5370(8) 0.4471(3) 0.057(3) Uani 1 1 d . . .
N14 N 0.1180(9) 0.4900(6) 0.4507(3) 0.048(3) Uani 1 1 d . . .
N15 N 0.0590(10) 0.3853(6) 0.5062(4) 0.057(3) Uani 1 1 d . . .
N16 N -0.1579(10) 0.4317(7) 0.5015(3) 0.058(3) Uani 1 1 d . . .
C1 C -0.1614(11) 0.4246(7) 0.2291(4) 0.047(4) Uani 1 1 d . . .
C2 C -0.2704(10) 0.4432(8) 0.2135(4) 0.047(4) Uani 1 1 d . . .
C3 C -0.3244(16) 0.3968(10) 0.1890(6) 0.087(6) Uani 1 1 d . . .
H3A H -0.2916 0.3561 0.1826 0.105 Uiso 1 1 calc R . .
C4 C -0.426(2) 0.4107(14) 0.1742(7) 0.113(8) Uani 1 1 d . . .
H4A H -0.4631 0.3787 0.1587 0.135 Uiso 1 1 calc R . .
C5 C -0.4718(18) 0.4723(17) 0.1826(7) 0.117(10) Uani 1 1 d . . .
H5A H -0.5389 0.4830 0.1713 0.140 Uiso 1 1 calc R . .
C6 C -0.4216(17) 0.5174(14) 0.2067(7) 0.117(9) Uani 1 1 d . . .
H6A H -0.4533 0.5583 0.2135 0.141 Uiso 1 1 calc R . .
C7 C -0.3216(14) 0.4999(10) 0.2207(6) 0.086(6) Uani 1 1 d . . .
H7A H -0.2860 0.5314 0.2371 0.103 Uiso 1 1 calc R . .
C8 C -0.0915(16) 0.4865(12) 0.1776(6) 0.121(9) Uani 1 1 d . . .
H8A H -0.1658 0.4952 0.1716 0.181 Uiso 1 1 calc R . .
H8B H -0.0605 0.4689 0.1550 0.181 Uiso 1 1 calc R . .
H8C H -0.0565 0.5284 0.1855 0.181 Uiso 1 1 calc R . .
C9 C -0.2434(13) 0.3753(10) 0.2829(5) 0.079(6) Uani 1 1 d . . .
H9A H -0.3053 0.3913 0.2679 0.119 Uiso 1 1 calc R . .
H9B H -0.2419 0.3949 0.3083 0.119 Uiso 1 1 calc R . .
H9C H -0.2459 0.3262 0.2848 0.119 Uiso 1 1 calc R . .
C10 C 0.0649(12) 0.5225(8) 0.2811(4) 0.050(4) Uani 1 1 d . . .
C11 C 0.0688(17) 0.5963(9) 0.2940(5) 0.072(5) Uani 1 1 d . . .
C12 C -0.0052(18) 0.6413(12) 0.2782(6) 0.097(7) Uani 1 1 d . . .
H12A H -0.0567 0.6268 0.2595 0.117 Uiso 1 1 calc R . .
C13 C -0.002(2) 0.7091(15) 0.2908(9) 0.123(9) Uani 1 1 d . . .
H13A H -0.0520 0.7400 0.2801 0.147 Uiso 1 1 calc R . .
C14 C 0.071(3) 0.7311(13) 0.3182(9) 0.125(12) Uani 1 1 d . . .
H14A H 0.0691 0.7756 0.3278 0.150 Uiso 1 1 calc R . .
C15 C 0.147(2) 0.6877(14) 0.3311(8) 0.120(10) Uani 1 1 d . . .
H15A H 0.2024 0.7039 0.3478 0.144 Uiso 1 1 calc R . .
C16 C 0.1467(19) 0.6181(12) 0.3204(6) 0.105(7) Uani 1 1 d . . .
H16A H 0.1977 0.5879 0.3310 0.126 Uiso 1 1 calc R . .
C17 C 0.1634(16) 0.5510(9) 0.2258(5) 0.092(6) Uani 1 1 d . . .
H17A H 0.1686 0.5942 0.2391 0.138 Uiso 1 1 calc R . .
H17B H 0.1282 0.5574 0.2007 0.138 Uiso 1 1 calc R . .
H17C H 0.2335 0.5330 0.2232 0.138 Uiso 1 1 calc R . .
C18 C -0.0415(13) 0.5042(9) 0.3347(4) 0.071(5) Uani 1 1 d . . .
H18A H -0.0254 0.5519 0.3387 0.107 Uiso 1 1 calc R . .
H18B H -0.0226 0.4793 0.3581 0.107 Uiso 1 1 calc R . .
H18C H -0.1162 0.4989 0.3280 0.107 Uiso 1 1 calc R . .
C19 C 0.2381(11) 0.3497(8) 0.2870(4) 0.050(4) Uani 1 1 d . . .
C20 C 0.3459(13) 0.3263(10) 0.3020(5) 0.062(4) Uani 1 1 d . . .
C21 C 0.4179(16) 0.3747(12) 0.3185(6) 0.101(7) Uani 1 1 d . . .
H21A H 0.4002 0.4209 0.3198 0.121 Uiso 1 1 calc R . .
C22 C 0.5146(17) 0.3514(13) 0.3327(7) 0.107(9) Uani 1 1 d . . .
H22A H 0.5616 0.3829 0.3447 0.129 Uiso 1 1 calc R . .
C23 C 0.5456(16) 0.2875(19) 0.3307(6) 0.123(11) Uani 1 1 d . . .
H23A H 0.6131 0.2750 0.3408 0.147 Uiso 1 1 calc R . .
C24 C 0.480(2) 0.2391(16) 0.3137(7) 0.144(11) Uani 1 1 d . . .
H24A H 0.5010 0.1936 0.3118 0.173 Uiso 1 1 calc R . .
C25 C 0.3760(14) 0.2615(13) 0.2988(5) 0.098(7) Uani 1 1 d . . .
H25A H 0.3293 0.2300 0.2868 0.118 Uiso 1 1 calc R . .
C26 C 0.3170(11) 0.3806(10) 0.2261(5) 0.080(6) Uani 1 1 d . . .
H26A H 0.3800 0.3648 0.2405 0.120 Uiso 1 1 calc R . .
H26B H 0.3257 0.4279 0.2193 0.120 Uiso 1 1 calc R . .
H26C H 0.3053 0.3537 0.2030 0.120 Uiso 1 1 calc R . .
C27 C 0.1776(13) 0.3162(11) 0.3473(5) 0.087(6) Uani 1 1 d . . .
H27A H 0.2523 0.3074 0.3520 0.131 Uiso 1 1 calc R . .
H27B H 0.1389 0.2740 0.3488 0.131 Uiso 1 1 calc R . .
H27C H 0.1547 0.3477 0.3664 0.131 Uiso 1 1 calc R . .
C28 C -0.0014(11) 0.2564(8) 0.2310(4) 0.052(4) Uani 1 1 d . . .
C29 C -0.0263(15) 0.1863(10) 0.2168(4) 0.064(5) Uani 1 1 d . . .
C30 C 0.049(2) 0.1345(15) 0.2182(8) 0.134(10) Uani 1 1 d . . .
H30A H 0.1156 0.1412 0.2307 0.161 Uiso 1 1 calc R . .
C31 C 0.022(4) 0.0718(17) 0.2006(13) 0.21(2) Uani 1 1 d . . .
H31A H 0.0748 0.0394 0.1976 0.254 Uiso 1 1 calc R . .
C32 C -0.077(4) 0.0575(15) 0.1881(10) 0.17(2) Uani 1 1 d . . .
H32A H -0.0965 0.0130 0.1811 0.206 Uiso 1 1 calc R . .
C33 C -0.149(3) 0.1083(15) 0.1856(7) 0.134(12) Uani 1 1 d . . .
H33A H -0.2167 0.1006 0.1740 0.161 Uiso 1 1 calc R . .
C34 C -0.1216(18) 0.1712(11) 0.2002(6) 0.093(6) Uani 1 1 d . . .
H34A H -0.1728 0.2057 0.1984 0.112 Uiso 1 1 calc R . .
C35 C 0.0548(16) 0.2846(9) 0.1690(5) 0.088(6) Uani 1 1 d . . .
H35A H 0.0344 0.2376 0.1648 0.132 Uiso 1 1 calc R . .
H35B H 0.1285 0.2901 0.1641 0.132 Uiso 1 1 calc R . .
H35C H 0.0121 0.3134 0.1517 0.132 Uiso 1 1 calc R . .
C36 C -0.0616(17) 0.2214(9) 0.2927(5) 0.089(6) Uani 1 1 d . . .
H36A H -0.0669 0.1784 0.2792 0.134 Uiso 1 1 calc R . .
H36B H -0.1308 0.2349 0.3000 0.134 Uiso 1 1 calc R . .
H36C H -0.0146 0.2165 0.3156 0.134 Uiso 1 1 calc R . .
C37 C -0.1972(13) 0.4728(10) 0.0267(5) 0.070(5) Uani 1 1 d . . .
C38 C -0.3058(16) 0.4584(13) 0.0418(5) 0.081(6) Uani 1 1 d . . .
C39 C -0.353(2) 0.5030(16) 0.0635(6) 0.138(11) Uani 1 1 d . . .
H39A H -0.3215 0.5459 0.0672 0.165 Uiso 1 1 calc R . .
C40 C -0.448(3) 0.4894(19) 0.0816(11) 0.154(14) Uani 1 1 d . . .
H40A H -0.4780 0.5205 0.0981 0.185 Uiso 1 1 calc R . .
C41 C -0.489(2) 0.432(2) 0.0735(8) 0.132(14) Uani 1 1 d . . .
H41A H -0.5521 0.4217 0.0849 0.158 Uiso 1 1 calc R . .
C42 C -0.451(2) 0.3798(17) 0.0491(10) 0.157(14) Uani 1 1 d . . .
H42A H -0.4883 0.3399 0.0430 0.188 Uiso 1 1 calc R . .
C43 C -0.3482(19) 0.3945(15) 0.0347(8) 0.132(10) Uani 1 1 d . . .
H43A H -0.3122 0.3617 0.0210 0.159 Uiso 1 1 calc R . .
C44 C -0.1206(16) 0.4253(15) 0.0858(6) 0.164(14) Uani 1 1 d . . .
H44A H -0.1947 0.4222 0.0904 0.245 Uiso 1 1 calc R . .
H44B H -0.0837 0.4497 0.1066 0.245 Uiso 1 1 calc R . .
H44C H -0.0913 0.3801 0.0841 0.245 Uiso 1 1 calc R . .
C45 C 0.0828(14) 0.3232(8) 0.0338(4) 0.074(5) Uani 1 1 d . . .
H45A H 0.0755 0.2816 0.0190 0.112 Uiso 1 1 calc R . .
H45B H 0.0431 0.3194 0.0564 0.112 Uiso 1 1 calc R . .
H45C H 0.1566 0.3307 0.0414 0.112 Uiso 1 1 calc R . .
C46 C 0.2879(13) 0.4824(11) 0.0321(5) 0.098(7) Uani 1 1 d . . .
H46A H 0.3477 0.4941 0.0177 0.147 Uiso 1 1 calc R . .
H46B H 0.2895 0.4342 0.0378 0.147 Uiso 1 1 calc R . .
H46C H 0.2912 0.5079 0.0559 0.147 Uiso 1 1 calc R . .
C47 C 0.0025(12) 0.6332(10) 0.0269(4) 0.065(5) Uani 1 1 d . . .
C48 C 0.0169(14) 0.7073(10) 0.0388(4) 0.066(5) Uani 1 1 d . . .
C49 C 0.1126(17) 0.7410(16) 0.0366(7) 0.124(10) Uani 1 1 d . . .
H49A H 0.1666 0.7189 0.0243 0.149 Uiso 1 1 calc R . .
C50 C 0.132(2) 0.8039(15) 0.0511(8) 0.143(11) Uani 1 1 d . . .
H50A H 0.1984 0.8247 0.0512 0.171 Uiso 1 1 calc R . .
C51 C 0.042(3) 0.8360(13) 0.0664(7) 0.123(9) Uani 1 1 d . . .
H51A H 0.0502 0.8806 0.0755 0.147 Uiso 1 1 calc R . .
C52 C -0.0472(19) 0.8074(16) 0.0683(7) 0.103(8) Uani 1 1 d . . .
H52A H -0.1019 0.8308 0.0793 0.123 Uiso 1 1 calc R . .
C53 C -0.0646(15) 0.7433(12) 0.0546(6) 0.083(6) Uani 1 1 d . . .
H53A H -0.1314 0.7233 0.0558 0.100 Uiso 1 1 calc R . .
C54 C 0.0770(18) 0.6009(11) 0.0894(5) 0.112(8) Uani 1 1 d . . .
H54A H 0.0674 0.6493 0.0929 0.168 Uiso 1 1 calc R . .
H54B H 0.1513 0.5899 0.0930 0.168 Uiso 1 1 calc R . .
H54C H 0.0384 0.5763 0.1079 0.168 Uiso 1 1 calc R . .
C55 C -0.1121(12) 0.5995(10) 0.4594(4) 0.059(4) Uani 1 1 d . . .
C56 C -0.1675(13) 0.6568(9) 0.4367(5) 0.063(5) Uani 1 1 d . . .
C57 C -0.1168(15) 0.6872(12) 0.4069(6) 0.098(7) Uani 1 1 d . . .
H57A H -0.0481 0.6737 0.4020 0.118 Uiso 1 1 calc R . .
C58 C -0.167(2) 0.7373(13) 0.3842(7) 0.122(8) Uani 1 1 d . . .
H58A H -0.1336 0.7569 0.3639 0.147 Uiso 1 1 calc R . .
C59 C -0.266(2) 0.7577(13) 0.3919(8) 0.120(9) Uani 1 1 d . . .
H59A H -0.2978 0.7937 0.3778 0.144 Uiso 1 1 calc R . .
C60 C -0.3195(17) 0.7260(12) 0.4202(7) 0.111(8) Uani 1 1 d . . .
H60A H -0.3896 0.7375 0.4241 0.133 Uiso 1 1 calc R . .
C61 C -0.2658(18) 0.6754(10) 0.4432(6) 0.093(7) Uani 1 1 d . . .
H61A H -0.3000 0.6548 0.4632 0.112 Uiso 1 1 calc R . .
C62 C -0.1891(14) 0.5222(10) 0.4145(5) 0.085(6) Uani 1 1 d . . .
H62A H -0.2213 0.5642 0.4053 0.127 Uiso 1 1 calc R . .
H62B H -0.2431 0.4920 0.4231 0.127 Uiso 1 1 calc R . .
H62C H -0.1537 0.5006 0.3940 0.127 Uiso 1 1 calc R . .
C63 C 0.1831(11) 0.5360(9) 0.4665(5) 0.060(4) Uani 1 1 d . . .
C64 C 0.2851(13) 0.5550(9) 0.4483(4) 0.059(5) Uani 1 1 d . . .
C65 C 0.3777(16) 0.5198(13) 0.4567(7) 0.114(8) Uani 1 1 d . . .
H65A H 0.3783 0.4836 0.4742 0.137 Uiso 1 1 calc R . .
C66 C 0.4707(18) 0.5370(16) 0.4395(10) 0.145(12) Uani 1 1 d . . .
H66A H 0.5331 0.5128 0.4458 0.174 Uiso 1 1 calc R . .
C67 C 0.471(2) 0.5874(19) 0.4144(8) 0.139(14) Uani 1 1 d . . .
H67A H 0.5328 0.5991 0.4028 0.167 Uiso 1 1 calc R . .
C68 C 0.378(3) 0.6224(19) 0.4053(9) 0.178(15) Uani 1 1 d . . .
H68A H 0.3770 0.6586 0.3878 0.213 Uiso 1 1 calc R . .
C69 C 0.2897(17) 0.6037(12) 0.4222(7) 0.107(8) Uani 1 1 d . . .
H69A H 0.2271 0.6268 0.4149 0.128 Uiso 1 1 calc R . .
C70 C 0.1545(15) 0.4544(12) 0.4171(5) 0.103(7) Uani 1 1 d . . .
H70A H 0.2197 0.4747 0.4099 0.155 Uiso 1 1 calc R . .
H70B H 0.1016 0.4581 0.3960 0.155 Uiso 1 1 calc R . .
H70C H 0.1664 0.4070 0.4234 0.155 Uiso 1 1 calc R . .
C71 C 0.0548(16) 0.3119(10) 0.4928(5) 0.093(6) Uani 1 1 d . . .
H71A H 0.0972 0.2841 0.5108 0.139 Uiso 1 1 calc R . .
H71B H 0.0821 0.3086 0.4677 0.139 Uiso 1 1 calc R . .
H71C H -0.0175 0.2961 0.4916 0.139 Uiso 1 1 calc R . .
C72 C -0.2307(14) 0.3794(10) 0.4856(5) 0.094(7) Uani 1 1 d . . .
H72A H -0.2881 0.3738 0.5023 0.141 Uiso 1 1 calc R . .
H72B H -0.1934 0.3368 0.4838 0.141 Uiso 1 1 calc R . .
H72C H -0.2587 0.3932 0.4603 0.141 Uiso 1 1 calc R . .

loop_
_atom_site_aniso_label
_atom_site_aniso_U_11
_atom_site_aniso_U_22
_atom_site_aniso_U_33
_atom_site_aniso_U_23
_atom_site_aniso_U_13
_atom_site_aniso_U_12
Re1 0.0455(3) 0.0588(4) 0.0279(3) 0.0009(3) 0.0041(2) 0.0015(3)
Re2 0.0491(4) 0.0564(4) 0.0270(3) -0.0010(3) 0.0049(2) -0.0015(3)
Re3 0.0448(4) 0.0984(6) 0.0320(3) 0.0116(3) -0.0041(3) -0.0006(3)
Re4 0.0527(4) 0.0778(5) 0.0260(3) -0.0026(3) 0.0009(3) -0.0137(3)
W1 0.0427(4) 0.0989(6) 0.0319(3) 0.0116(3) 0.0011(3) 0.0070(3)
W2 0.1027(6) 0.1097(7) 0.0315(4) -0.0104(4) 0.0114(4) -0.0580(5)
O1 0.039(6) 0.080(8) 0.035(5) 0.000(5) 0.007(4) 0.005(5)
O2 0.050(6) 0.100(9) 0.038(6) 0.002(6) 0.001(5) 0.003(6)
O3 0.066(8) 0.137(11) 0.060(7) 0.014(7) -0.009(6) -0.047(7)
O4 0.110(10) 0.144(12) 0.063(8) 0.030(8) 0.038(7) 0.062(9)
O5 0.049(6) 0.062(7) 0.043(6) -0.009(5) 0.011(4) -0.003(5)
O6 0.059(7) 0.086(8) 0.029(5) -0.004(5) 0.005(4) -0.008(5)
O7 0.072(10) 0.49(4) 0.069(10) -0.101(16) 0.027(8) -0.143(16)
O8 0.46(4) 0.123(15) 0.074(12) 0.014(11) 0.005(16) -0.13(2)
O9 0.33(3) 0.27(3) 0.22(3) 0.05(2) 0.03(2) -0.11(3)
O10 0.159(17) 0.121(14) 0.22(2) -0.013(14) 0.020(15) 0.020(12)
O11 0.39(5) 0.17(3) 0.42(5) 0.09(3) -0.07(4) -0.03(3)
O12 0.44(7) 0.34(5) 0.79(12) -0.18(7) 0.13(7) -0.07(5)
O13 1.00(12) 0.14(3) 0.73(10) 0.03(4) 0.25(9) 0.22(5)
N1 0.032(7) 0.071(9) 0.043(7) 0.020(6) 0.006(5) 0.003(6)
N2 0.053(8) 0.082(10) 0.036(7) 0.008(7) 0.009(6) -0.004(7)
N3 0.060(8) 0.061(9) 0.039(7) 0.019(6) 0.017(6) -0.010(6)
N4 0.047(7) 0.049(8) 0.042(7) -0.025(6) 0.002(5) -0.006(6)
N5 0.051(8) 0.070(9) 0.037(7) 0.002(6) -0.002(6) 0.000(6)
N6 0.050(8) 0.054(8) 0.046(7) 0.008(6) 0.006(6) 0.000(6)
N7 0.054(8) 0.060(9) 0.038(7) -0.014(6) 0.012(6) -0.008(6)
N8 0.065(8) 0.047(8) 0.040(7) 0.002(6) 0.007(6) -0.005(6)
N9 0.054(8) 0.100(11) 0.044(8) 0.016(7) -0.004(6) 0.019(7)
N10 0.058(8) 0.087(10) 0.044(8) 0.015(7) -0.014(6) 0.003(7)
N11 0.040(7) 0.112(12) 0.044(8) 0.018(8) -0.004(6) -0.003(7)
N12 0.044(8) 0.127(13) 0.035(7) 0.018(8) -0.006(6) 0.006(8)
N13 0.047(8) 0.094(11) 0.028(6) -0.019(7) -0.002(5) -0.002(7)
N14 0.039(7) 0.072(9) 0.033(6) 0.004(6) -0.003(5) -0.011(6)
N15 0.067(9) 0.054(9) 0.050(8) 0.001(6) 0.002(6) -0.018(7)
N16 0.062(9) 0.076(9) 0.035(7) -0.014(7) 0.005(6) -0.025(7)
C1 0.043(9) 0.054(10) 0.043(9) -0.011(7) -0.013(7) 0.010(7)
C2 0.026(8) 0.062(11) 0.053(9) -0.014(8) -0.007(6) 0.001(7)
C3 0.091(15) 0.081(14) 0.086(14) 0.007(11) -0.030(12) 0.028(11)
C4 0.10(2) 0.11(2) 0.12(2) 0.039(16) -0.033(15) -0.014(15)
C5 0.063(15) 0.19(3) 0.101(19) 0.09(2) -0.007(13) -0.004(17)
C6 0.058(14) 0.17(3) 0.116(19) -0.008(18) -0.024(13) 0.056(15)
C7 0.062(13) 0.081(15) 0.114(17) -0.020(12) 0.003(11) 0.003(10)
C8 0.100(16) 0.18(2) 0.084(15) 0.071(16) 0.032(12) 0.046(16)
C9 0.078(12) 0.109(15) 0.049(10) 0.034(10) -0.004(9) -0.023(11)
C10 0.058(10) 0.047(10) 0.046(9) 0.003(8) -0.002(7) -0.009(8)
C11 0.117(17) 0.056(12) 0.045(10) 0.006(9) 0.011(10) -0.004(12)
C12 0.123(19) 0.075(17) 0.095(17) 0.015(14) 0.016(14) -0.016(14)
C13 0.16(3) 0.09(2) 0.12(2) 0.028(18) 0.037(19) 0.002(18)
C14 0.20(3) 0.046(16) 0.14(3) -0.012(17) 0.09(2) 0.005(18)
C15 0.15(2) 0.084(19) 0.13(2) -0.067(17) 0.044(18) -0.046(17)
C16 0.13(2) 0.099(19) 0.081(16) 0.005(13) -0.002(14) -0.028(15)
C17 0.125(17) 0.080(14) 0.075(14) 0.002(11) 0.041(12) -0.010(12)
C18 0.090(13) 0.075(13) 0.052(10) 0.007(9) 0.019(9) 0.006(10)
C19 0.046(9) 0.059(11) 0.045(9) 0.002(8) 0.006(7) 0.015(7)
C20 0.057(11) 0.083(14) 0.049(10) -0.001(9) 0.012(8) -0.003(10)
C21 0.066(14) 0.122(19) 0.110(17) 0.063(14) -0.019(12) -0.021(13)
C22 0.051(14) 0.12(2) 0.15(2) 0.057(18) -0.015(13) -0.013(13)
C23 0.033(12) 0.26(4) 0.072(15) 0.02(2) -0.012(10) 0.023(17)
C24 0.10(2) 0.20(3) 0.13(2) -0.03(2) -0.050(17) 0.08(2)
C25 0.065(13) 0.16(2) 0.068(13) -0.028(14) -0.025(10) 0.031(13)
C26 0.044(10) 0.142(18) 0.058(11) 0.021(11) 0.023(8) 0.020(10)
C27 0.056(11) 0.16(2) 0.047(10) 0.014(11) -0.004(8) 0.039(11)
C28 0.054(9) 0.076(12) 0.027(8) -0.011(8) -0.001(6) -0.010(8)
C29 0.073(12) 0.089(14) 0.029(8) -0.009(8) 0.001(8) -0.034(11)
C30 0.14(2) 0.13(2) 0.13(2) -0.017(19) 0.028(18) 0.05(2)
C31 0.30(6) 0.07(2) 0.28(5) -0.05(3) 0.15(4) -0.06(3)
C32 0.34(6) 0.040(18) 0.14(3) -0.028(17) 0.09(3) -0.08(3)
C33 0.22(3) 0.10(2) 0.080(17) -0.003(16) -0.008(18) -0.10(2)
C34 0.118(19) 0.097(18) 0.067(13) 0.006(12) 0.022(12) -0.017(14)
C35 0.128(17) 0.077(14) 0.060(12) -0.026(10) 0.018(11) -0.013(12)
C36 0.154(19) 0.063(13) 0.051(11) -0.004(9) 0.011(11) -0.029(12)
C37 0.058(11) 0.108(15) 0.046(10) 0.000(10) 0.023(8) -0.003(10)
C38 0.079(14) 0.114(18) 0.048(11) 0.027(12) -0.010(10) 0.001(13)
C39 0.15(2) 0.21(3) 0.057(14) -0.003(17) 0.051(15) 0.03(2)
C40 0.14(3) 0.18(4) 0.15(3) 0.04(3) 0.04(2) 0.01(2)
C41 0.068(18) 0.25(5) 0.076(17) 0.03(2) 0.018(13) 0.05(2)
C42 0.09(2) 0.19(3) 0.19(3) 0.10(3) -0.01(2) -0.04(2)
C43 0.079(17) 0.14(3) 0.18(3) 0.04(2) 0.008(17) 0.016(16)
C44 0.082(16) 0.32(4) 0.081(16) 0.11(2) -0.039(12) -0.089(19)
C45 0.107(14) 0.072(12) 0.043(10) 0.018(9) -0.013(9) 0.003(10)
C46 0.047(11) 0.15(2) 0.088(15) 0.032(14) -0.031(10) -0.009(11)
C47 0.054(10) 0.108(15) 0.032(8) 0.016(10) 0.000(7) 0.009(10)
C48 0.080(13) 0.082(14) 0.035(9) -0.002(9) 0.001(8) 0.005(11)
C49 0.083(17) 0.20(3) 0.095(18) -0.028(18) 0.030(13) -0.057(18)
C50 0.15(3) 0.12(2) 0.16(3) -0.05(2) 0.04(2) -0.06(2)
C51 0.19(3) 0.10(2) 0.078(17) -0.030(14) 0.02(2) 0.03(2)
C52 0.068(15) 0.15(3) 0.083(16) 0.002(17) -0.020(13) 0.042(16)
C53 0.063(13) 0.109(18) 0.076(14) -0.015(13) -0.009(10) 0.004(12)
C54 0.15(2) 0.116(18) 0.061(13) -0.005(12) -0.045(13) 0.007(15)
C55 0.053(10) 0.091(14) 0.031(8) 0.011(9) -0.007(7) -0.013(9)
C56 0.058(11) 0.085(13) 0.046(10) -0.007(9) 0.009(8) -0.014(10)
C57 0.063(12) 0.15(2) 0.079(14) 0.044(14) 0.019(10) 0.028(13)
C58 0.14(2) 0.13(2) 0.094(18) 0.027(16) -0.007(16) 0.015(18)
C59 0.085(18) 0.13(2) 0.14(2) -0.024(18) -0.014(16) 0.032(16)
C60 0.088(16) 0.13(2) 0.13(2) -0.004(16) 0.048(15) 0.058(14)
C61 0.125(19) 0.066(14) 0.089(15) 0.012(11) 0.006(13) 0.035(13)
C62 0.083(13) 0.110(16) 0.057(11) -0.021(11) -0.027(9) 0.000(11)
C63 0.036(9) 0.094(13) 0.053(10) -0.010(9) 0.010(7) -0.012(8)
C64 0.059(11) 0.083(13) 0.038(9) -0.016(9) 0.011(7) -0.028(9)
C65 0.064(14) 0.16(2) 0.13(2) 0.014(17) 0.027(13) -0.001(14)
C66 0.063(16) 0.19(3) 0.19(3) -0.08(3) 0.049(19) -0.018(17)
C67 0.09(2) 0.23(4) 0.10(2) 0.00(2) 0.044(17) -0.10(2)
C68 0.13(3) 0.28(4) 0.13(3) 0.09(3) 0.01(2) -0.06(3)
C69 0.080(15) 0.14(2) 0.103(18) 0.041(16) 0.020(13) -0.004(13)
C70 0.076(14) 0.17(2) 0.061(12) -0.031(13) 0.016(10) -0.022(13)
C71 0.111(16) 0.105(17) 0.058(12) 0.021(11) -0.029(11) -0.003(13)
C72 0.089(14) 0.125(17) 0.072(13) -0.041(12) 0.039(11) -0.059(12)

loop_
_atom_type_symbol
_atom_type_description
_atom_type_scat_dispersion_real
_atom_type_scat_dispersion_imag
_atom_type_scat_source
C C 0.0033 0.0016 'International Tables Vol C Tables 4.2.6.8 and 6.1.1.4'
H H 0.0000 0.0000 'International Tables Vol C Tables 4.2.6.8 and 6.1.1.4'
N N 0.0061 0.0033 'International Tables Vol C Tables 4.2.6.8 and 6.1.1.4'
O O 0.0106 0.0060 'International Tables Vol C Tables 4.2.6.8 and 6.1.1.4'
W W -0.8490 6.8722 'International Tables Vol C Tables 4.2.6.8 and 6.1.1.4'
Re Re -1.0185 7.2310 'International Tables Vol C Tables 4.2.6.8 and 6.1.1.4'

loop_
_geom_angle_atom_site_label_1
_geom_angle_atom_site_label_2
_geom_angle_atom_site_label_3
_geom_angle
_geom_angle_site_symmetry_1
_geom_angle_site_symmetry_3
_geom_angle_publ_flag
N5 Re1 N3 90.4(5) . . ?
N5 Re1 N1 177.8(5) . . ?
N3 Re1 N1 87.7(5) . . ?
N5 Re1 N7 91.3(5) . . ?
N3 Re1 N7 176.9(5) . . ?
N1 Re1 N7 90.5(5) . . ?
N5 Re1 Re2 91.7(3) . . ?
N3 Re1 Re2 93.0(3) . . ?
N1 Re1 Re2 89.6(3) . . ?
N7 Re1 Re2 89.5(3) . . ?
N5 Re1 O1 90.5(4) . . ?
N3 Re1 O1 90.7(4) . . ?
N1 Re1 O1 88.4(4) . . ?
N7 Re1 O1 86.7(4) . . ?
Re2 Re1 O1 175.7(2) . . ?
N2 Re2 N8 88.1(5) . . ?
N2 Re2 N6 176.6(5) . . ?
N8 Re2 N6 89.3(5) . . ?
N2 Re2 N4 88.0(5) . . ?
N8 Re2 N4 175.8(4) . . ?
N6 Re2 N4 94.6(4) . . ?
N2 Re2 Re1 91.5(3) . . ?
N8 Re2 Re1 92.8(3) . . ?
N6 Re2 Re1 90.8(3) . . ?
N4 Re2 Re1 88.8(3) . . ?
N2 Re2 O5 90.0(4) . . ?
N8 Re2 O5 91.7(4) . . ?
N6 Re2 O5 87.9(4) . . ?
N4 Re2 O5 86.9(4) . . ?
Re1 Re2 O5 175.4(2) . . ?
N12 Re3 N10 176.9(5) . . ?
N12 Re3 N9 91.2(5) . . ?
N10 Re3 N9 88.0(5) . . ?
N12 Re3 N11 89.7(5) . . ?
N10 Re3 N11 91.0(5) . . ?
N9 Re3 N11 176.7(5) . . ?
N12 Re3 Re3 90.3(3) . 3_565 ?
N10 Re3 Re3 92.7(3) . 3_565 ?
N9 Re3 Re3 91.1(3) . 3_565 ?
N11 Re3 Re3 92.1(3) . 3_565 ?
N12 Re3 O2 87.7(4) . . ?
N10 Re3 O2 89.3(4) . . ?
N9 Re3 O2 87.6(4) . . ?
N11 Re3 O2 89.3(4) . . ?
Re3 Re3 O2 177.6(3) 3_565 . ?
N15 Re4 N13 176.1(5) . . ?
N15 Re4 N16 88.2(5) . . ?
N13 Re4 N16 88.3(5) . . ?
N15 Re4 N14 89.9(5) . . ?
N13 Re4 N14 93.5(5) . . ?
N16 Re4 N14 177.2(5) . . ?
N15 Re4 Re4 91.6(3) . 3_566 ?
N13 Re4 Re4 90.5(4) . 3_566 ?
N16 Re4 Re4 93.3(3) . 3_566 ?
N14 Re4 Re4 88.8(3) . 3_566 ?
N15 Re4 O6 89.9(4) . . ?
N13 Re4 O6 88.3(4) . . ?
N16 Re4 O6 90.7(4) . . ?
N14 Re4 O6 87.2(4) . . ?
Re4 Re4 O6 175.7(2) 3_566 . ?
O4 W1 O3 108.5(7) . . ?
O4 W1 O2 109.7(6) . . ?
O3 W1 O2 109.5(5) . . ?
O4 W1 O1 109.3(5) . . ?
O3 W1 O1 107.4(5) . . ?
O2 W1 O1 112.3(4) . . ?
O8 W2 O7 107.4(12) . . ?
O8 W2 O6 108.7(7) . . ?
O7 W2 O6 110.0(7) . . ?
O8 W2 O5 111.5(8) . . ?
O7 W2 O5 106.9(6) . . ?
O6 W2 O5 112.2(4) . . ?
W1 O1 Re1 168.3(5) . . ?
W1 O2 Re3 165.3(6) . . ?
W2 O5 Re2 177.3(5) . . ?
W2 O6 Re4 169.4(5) . . ?
C1 N1 C8 116.8(13) . . ?
C1 N1 Re1 120.4(9) . . ?
C8 N1 Re1 121.0(10) . . ?
C1 N2 C9 116.2(13) . . ?
C1 N2 Re2 119.7(9) . . ?
C9 N2 Re2 123.8(10) . . ?
C10 N3 C17 120.0(13) . . ?
C10 N3 Re1 117.3(9) . . ?
C17 N3 Re1 122.7(10) . . ?
C10 N4 C18 116.9(12) . . ?
C10 N4 Re2 120.6(9) . . ?
C18 N4 Re2 120.9(10) . . ?
C19 N5 C26 119.7(12) . . ?
C19 N5 Re1 118.3(9) . . ?
C26 N5 Re1 121.9(9) . . ?
C19 N6 C27 116.7(13) . . ?
C19 N6 Re2 119.5(10) . . ?
C27 N6 Re2 123.5(9) . . ?
C28 N7 C35 116.8(13) . . ?
C28 N7 Re1 121.1(9) . . ?
C35 N7 Re1 122.0(10) . . ?
C28 N8 C36 119.2(13) . . ?
C28 N8 Re2 118.0(10) . . ?
C36 N8 Re2 122.8(10) . . ?
C37 N9 C44 115.9(14) . . ?
C37 N9 Re3 120.6(10) . . ?
C44 N9 Re3 122.7(11) . . ?
C47 N10 C45 117.0(14) 3_565 . ?
C47 N10 Re3 117.7(11) 3_565 . ?
C45 N10 Re3 125.2(10) . . ?
C37 N11 C46 117.9(13) 3_565 . ?
C37 N11 Re3 117.8(10) 3_565 . ?
C46 N11 Re3 124.3(11) . . ?
C47 N12 C54 114.0(16) . . ?
C47 N12 Re3 121.9(11) . . ?
C54 N12 Re3 124.0(12) . . ?
C55 N13 C62 114.7(14) . . ?
C55 N13 Re4 120.8(10) . . ?
C62 N13 Re4 124.0(12) . . ?
C63 N14 C70 116.0(12) . . ?
C63 N14 Re4 120.8(10) . . ?
C70 N14 Re4 122.8(10) . . ?
C55 N15 C71 118.8(14) 3_566 . ?
C55 N15 Re4 118.2(11) 3_566 . ?
C71 N15 Re4 122.9(10) . . ?
C63 N16 C72 117.9(12) 3_566 . ?
C63 N16 Re4 117.2(10) 3_566 . ?
C72 N16 Re4 124.8(9) . . ?
N1 C1 N2 118.3(13) . . ?
N1 C1 C2 121.2(13) . . ?
N2 C1 C2 120.5(13) . . ?
C7 C2 C3 116.0(15) . . ?
C7 C2 C1 126.1(15) . . ?
C3 C2 C1 117.8(14) . . ?
C4 C3 C2 120.4(19) . . ?
C5 C4 C3 119(2) . . ?
C6 C5 C4 121(2) . . ?
C5 C6 C7 116(2) . . ?
C2 C7 C6 127(2) . . ?
N4 C10 N3 119.6(13) . . ?
N4 C10 C11 118.8(13) . . ?
N3 C10 C11 121.6(13) . . ?
C16 C11 C12 121(2) . . ?
C16 C11 C10 120.3(19) . . ?
C12 C11 C10 119.2(19) . . ?
C11 C12 C13 119(2) . . ?
C14 C13 C12 122(3) . . ?
C15 C14 C13 118(3) . . ?
C14 C15 C16 122(3) . . ?
C11 C16 C15 118(2) . . ?
N6 C19 N5 119.6(13) . . ?
N6 C19 C20 120.9(14) . . ?
N5 C19 C20 119.5(13) . . ?
C25 C20 C21 119.6(19) . . ?
C25 C20 C19 121.4(17) . . ?
C21 C20 C19 119.0(18) . . ?
C22 C21 C20 117(2) . . ?
C23 C22 C21 124(2) . . ?
C22 C23 C24 121(2) . . ?
C23 C24 C25 117(2) . . ?
C20 C25 C24 121(2) . . ?
N7 C28 N8 118.3(13) . . ?
N7 C28 C29 122.3(12) . . ?
N8 C28 C29 119.3(13) . . ?
C34 C29 C30 117(2) . . ?
C34 C29 C28 120.9(19) . . ?
C30 C29 C28 122(2) . . ?
C29 C30 C31 119(3) . . ?
C32 C31 C30 122(4) . . ?
C31 C32 C33 119(3) . . ?
C32 C33 C34 119(3) . . ?
C29 C34 C33 124(2) . . ?
N9 C37 N11 118.3(13) . 3_565 ?
N9 C37 C38 121.1(14) . . ?
N11 C37 C38 120.5(15) 3_565 . ?
C39 C38 C43 121(2) . . ?
C39 C38 C37 122(2) . . ?
C43 C38 C37 117(2) . . ?
C38 C39 C40 124(3) . . ?
C41 C40 C39 114(4) . . ?
C40 C41 C42 128(3) . . ?
C41 C42 C43 114(3) . . ?
C38 C43 C42 118(3) . . ?
N12 C47 N10 117.1(17) . 3_565 ?
N12 C47 C48 123.7(15) . . ?
N10 C47 C48 119.1(14) 3_565 . ?
C49 C48 C53 117(2) . . ?
C49 C48 C47 122.1(19) . . ?
C53 C48 C47 120.9(18) . . ?
C50 C49 C48 124(2) . . ?
C49 C50 C51 114(3) . . ?
C52 C51 C50 124(3) . . ?
C51 C52 C53 121(2) . . ?
C52 C53 C48 120(2) . . ?
N13 C55 N15 118.7(15) . 3_566 ?
N13 C55 C56 122.8(14) . . ?
N15 C55 C56 118.4(16) 3_566 . ?
C61 C56 C57 119.6(18) . . ?
C61 C56 C55 121.3(16) . . ?
C57 C56 C55 118.9(16) . . ?
C56 C57 C58 120.5(19) . . ?
C59 C58 C57 120(2) . . ?
C58 C59 C60 121(2) . . ?
C59 C60 C61 118(2) . . ?
C56 C61 C60 121(2) . . ?
N14 C63 N16 119.7(12) . 3_566 ?
N14 C63 C64 121.3(13) . . ?
N16 C63 C64 119.0(14) 3_566 . ?
C69 C64 C65 115.7(17) . . ?
C69 C64 C63 122.7(18) . . ?
C65 C64 C63 121.5(17) . . ?
C64 C65 C66 121(3) . . ?
C67 C66 C65 120(3) . . ?
C66 C67 C68 119(2) . . ?
C69 C68 C67 119(3) . . ?
C64 C69 C68 125(2) . . ?

loop_
_geom_bond_atom_site_label_1
_geom_bond_atom_site_label_2
_geom_bond_distance
_geom_bond_site_symmetry_2
_geom_bond_publ_flag
Re1 N5 2.073(11) . ?
Re1 N3 2.081(12) . ?
Re1 N1 2.086(11) . ?
Re1 N7 2.096(12) . ?
Re1 Re2 2.2065(7) . ?
Re1 O1 2.225(8) . ?
Re2 N2 2.053(12) . ?
Re2 N8 2.082(12) . ?
Re2 N6 2.093(11) . ?
Re2 N4 2.107(11) . ?
Re2 O5 2.248(9) . ?
Re3 N12 2.052(15) . ?
Re3 N10 2.063(14) . ?
Re3 N9 2.061(13) . ?
Re3 N11 2.074(12) . ?
Re3 Re3 2.2018(12) 3_565 ?
Re3 O2 2.272(10) . ?
Re4 N15 2.059(13) . ?
Re4 N13 2.062(13) . ?
Re4 N16 2.067(11) . ?
Re4 N14 2.093(11) . ?
Re4 Re4 2.2064(12) 3_566 ?
Re4 O6 2.265(9) . ?
W1 O4 1.722(12) . ?
W1 O3 1.753(11) . ?
W1 O2 1.792(9) . ?
W1 O1 1.812(8) . ?
W2 O8 1.69(2) . ?
W2 O7 1.727(16) . ?
W2 O6 1.766(9) . ?
W2 O5 1.786(9) . ?
N1 C1 1.304(17) . ?
N1 C8 1.48(2) . ?
N2 C1 1.323(17) . ?
N2 C9 1.491(18) . ?
N3 C10 1.326(17) . ?
N3 C17 1.460(18) . ?
N4 C10 1.311(17) . ?
N4 C18 1.488(17) . ?
N5 C19 1.357(17) . ?
N5 C26 1.492(17) . ?
N6 C19 1.301(17) . ?
N6 C27 1.470(18) . ?
N7 C28 1.321(18) . ?
N7 C35 1.460(18) . ?
N8 C28 1.350(17) . ?
N8 C36 1.449(19) . ?
N9 C37 1.328(19) . ?
N9 C44 1.49(2) . ?
N10 C47 1.383(19) 3_565 ?
N10 C45 1.488(18) . ?
N11 C37 1.372(19) 3_565 ?
N11 C46 1.464(18) . ?
N12 C47 1.33(2) . ?
N12 C54 1.51(2) . ?
N13 C55 1.29(2) . ?
N13 C62 1.471(18) . ?
N14 C63 1.310(18) . ?
N14 C70 1.453(19) . ?
N15 C55 1.361(18) 3_566 ?
N15 C71 1.51(2) . ?
N16 C63 1.331(18) 3_566 ?
N16 C72 1.455(18) . ?
C1 C2 1.487(18) . ?
C2 C7 1.31(2) . ?
C2 C3 1.39(2) . ?
C3 C4 1.37(3) . ?
C4 C5 1.37(3) . ?
C5 C6 1.34(3) . ?
C6 C7 1.36(2) . ?
C10 C11 1.51(2) . ?
C11 C16 1.36(3) . ?
C11 C12 1.37(3) . ?
C12 C13 1.39(3) . ?
C13 C14 1.35(3) . ?
C14 C15 1.33(3) . ?
C15 C16 1.41(3) . ?
C19 C20 1.49(2) . ?
C20 C25 1.33(2) . ?
C20 C21 1.41(2) . ?
C21 C22 1.36(3) . ?
C22 C23 1.31(3) . ?
C23 C24 1.36(3) . ?
C24 C25 1.44(3) . ?
C28 C29 1.48(2) . ?
C29 C34 1.33(2) . ?
C29 C30 1.38(3) . ?
C30 C31 1.40(4) . ?
C31 C32 1.32(6) . ?
C32 C33 1.34(5) . ?
C33 C34 1.36(3) . ?
C37 N11 1.372(19) 3_565 ?
C37 C38 1.52(2) . ?
C38 C39 1.32(3) . ?
C38 C43 1.37(3) . ?
C39 C40 1.42(4) . ?
C40 C41 1.26(4) . ?
C41 C42 1.42(4) . ?
C42 C43 1.44(3) . ?
C47 N10 1.383(19) 3_565 ?
C47 C48 1.51(2) . ?
C48 C49 1.38(2) . ?
C48 C53 1.39(2) . ?
C49 C50 1.34(3) . ?
C50 C51 1.42(3) . ?
C51 C52 1.26(3) . ?
C52 C53 1.35(3) . ?
C55 N15 1.361(18) 3_566 ?
C55 C56 1.51(2) . ?
C56 C61 1.32(2) . ?
C56 C57 1.38(2) . ?
C57 C58 1.38(3) . ?
C58 C59 1.34(3) . ?
C59 C60 1.38(3) . ?
C60 C61 1.41(3) . ?
C63 N16 1.331(18) 3_566 ?
C63 C64 1.515(19) . ?
C64 C69 1.31(2) . ?
C64 C65 1.37(3) . ?
C65 C66 1.39(3) . ?
C66 C67 1.31(4) . ?
C67 C68 1.37(4) . ?
C68 C69 1.35(3) . ?

loop_
_geom_torsion_atom_site_label_1
_geom_torsion_atom_site_label_2
_geom_torsion_atom_site_label_3
_geom_torsion_atom_site_label_4
_geom_torsion
_geom_torsion_site_symmetry_1
_geom_torsion_site_symmetry_2
_geom_torsion_site_symmetry_3
_geom_torsion_site_symmetry_4
_geom_torsion_publ_flag
N5 Re1 Re2 N2 -176.0(5) . . . . ?
N3 Re1 Re2 N2 93.6(5) . . . . ?
N1 Re1 Re2 N2 5.8(5) . . . . ?
N7 Re1 Re2 N2 -84.7(5) . . . . ?
O1 Re1 Re2 N2 -55(3) . . . . ?
N5 Re1 Re2 N8 -87.8(5) . . . . ?
N3 Re1 Re2 N8 -178.3(5) . . . . ?
N1 Re1 Re2 N8 94.0(5) . . . . ?
N7 Re1 Re2 N8 3.5(5) . . . . ?
O1 Re1 Re2 N8 33(3) . . . . ?
N5 Re1 Re2 N6 1.5(5) . . . . ?
N3 Re1 Re2 N6 -88.9(5) . . . . ?
N1 Re1 Re2 N6 -176.7(5) . . . . ?
N7 Re1 Re2 N6 92.8(5) . . . . ?
O1 Re1 Re2 N6 122(3) . . . . ?
N5 Re1 Re2 N4 96.1(5) . . . . ?
N3 Re1 Re2 N4 5.6(4) . . . . ?
N1 Re1 Re2 N4 -82.1(5) . . . . ?
N7 Re1 Re2 N4 -172.6(4) . . . . ?
O1 Re1 Re2 N4 -143(3) . . . . ?
N5 Re1 Re2 O5 75(3) . . . . ?
N3 Re1 Re2 O5 -15(3) . . . . ?
N1 Re1 Re2 O5 -103(3) . . . . ?
N7 Re1 Re2 O5 167(3) . . . . ?
O1 Re1 Re2 O5 -164(4) . . . . ?
O4 W1 O1 Re1 32(3) . . . . ?
O3 W1 O1 Re1 -86(3) . . . . ?
O2 W1 O1 Re1 154(3) . . . . ?
N5 Re1 O1 W1 17(3) . . . . ?
N3 Re1 O1 W1 107(3) . . . . ?
N1 Re1 O1 W1 -165(3) . . . . ?
N7 Re1 O1 W1 -75(3) . . . . ?
Re2 Re1 O1 W1 -104(3) . . . . ?
O4 W1 O2 Re3 -85(2) . . . . ?
O3 W1 O2 Re3 34(2) . . . . ?
O1 W1 O2 Re3 153(2) . . . . ?
N12 Re3 O2 W1 -74(2) . . . . ?
N10 Re3 O2 W1 107(2) . . . . ?
N9 Re3 O2 W1 -165(2) . . . . ?
N11 Re3 O2 W1 16(2) . . . . ?
Re3 Re3 O2 W1 -108(6) 3_565 . . . ?
O8 W2 O5 Re2 113(12) . . . . ?
O7 W2 O5 Re2 -4(12) . . . . ?
O6 W2 O5 Re2 -124(12) . . . . ?
N2 Re2 O5 W2 6(12) . . . . ?
N8 Re2 O5 W2 -82(12) . . . . ?
N6 Re2 O5 W2 -172(12) . . . . ?
N4 Re2 O5 W2 94(12) . . . . ?
Re1 Re2 O5 W2 115(11) . . . . ?
O8 W2 O6 Re4 -95(3) . . . . ?
O7 W2 O6 Re4 22(3) . . . . ?
O5 W2 O6 Re4 141(3) . . . . ?
N15 Re4 O6 W2 107(3) . . . . ?
N13 Re4 O6 W2 -69(3) . . . . ?
N16 Re4 O6 W2 19(3) . . . . ?
N14 Re4 O6 W2 -163(3) . . . . ?
Re4 Re4 O6 W2 -142(2) 3_566 . . . ?
N5 Re1 N1 C1 -132(12) . . . . ?
N3 Re1 N1 C1 -100.5(12) . . . . ?
N7 Re1 N1 C1 82.0(12) . . . . ?
Re2 Re1 N1 C1 -7.5(11) . . . . ?
O1 Re1 N1 C1 168.8(12) . . . . ?
N5 Re1 N1 C8 32(13) . . . . ?
N3 Re1 N1 C8 63.7(14) . . . . ?
N7 Re1 N1 C8 -113.8(15) . . . . ?
Re2 Re1 N1 C8 156.7(14) . . . . ?
O1 Re1 N1 C8 -27.0(14) . . . . ?
N8 Re2 N2 C1 -99.3(12) . . . . ?
N6 Re2 N2 C1 -140(8) . . . . ?
N4 Re2 N2 C1 82.1(12) . . . . ?
Re1 Re2 N2 C1 -6.6(11) . . . . ?
O5 Re2 N2 C1 169.0(12) . . . . ?
N8 Re2 N2 C9 74.1(13) . . . . ?
N6 Re2 N2 C9 34(9) . . . . ?
N4 Re2 N2 C9 -104.5(13) . . . . ?
Re1 Re2 N2 C9 166.8(13) . . . . ?
O5 Re2 N2 C9 -17.6(13) . . . . ?
N5 Re1 N3 C10 -100.3(11) . . . . ?
N1 Re1 N3 C10 80.8(11) . . . . ?
N7 Re1 N3 C10 136(8) . . . . ?
Re2 Re1 N3 C10 -8.6(11) . . . . ?
O1 Re1 N3 C10 169.2(11) . . . . ?
N5 Re1 N3 C17 79.4(13) . . . . ?
N1 Re1 N3 C17 -99.5(13) . . . . ?
N7 Re1 N3 C17 -44(9) . . . . ?
Re2 Re1 N3 C17 171.0(13) . . . . ?
O1 Re1 N3 C17 -11.2(13) . . . . ?
N2 Re2 N4 C10 -96.2(11) . . . . ?
N8 Re2 N4 C10 -116(6) . . . . ?
N6 Re2 N4 C10 86.0(11) . . . . ?
Re1 Re2 N4 C10 -4.7(11) . . . . ?
O5 Re2 N4 C10 173.7(11) . . . . ?
N2 Re2 N4 C18 69.1(11) . . . . ?
N8 Re2 N4 C18 49(7) . . . . ?
N6 Re2 N4 C18 -108.6(11) . . . . ?
Re1 Re2 N4 C18 160.6(11) . . . . ?
O5 Re2 N4 C18 -21.0(11) . . . . ?
N3 Re1 N5 C19 91.9(11) . . . . ?
N1 Re1 N5 C19 123(12) . . . . ?
N7 Re1 N5 C19 -90.6(11) . . . . ?
Re2 Re1 N5 C19 -1.1(11) . . . . ?
O1 Re1 N5 C19 -177.4(11) . . . . ?
N3 Re1 N5 C26 -85.9(13) . . . . ?
N1 Re1 N5 C26 -55(12) . . . . ?
N7 Re1 N5 C26 91.5(13) . . . . ?
Re2 Re1 N5 C26 -178.9(12) . . . . ?
O1 Re1 N5 C26 4.8(12) . . . . ?
N2 Re2 N6 C19 130(8) . . . . ?
N8 Re2 N6 C19 90.2(12) . . . . ?
N4 Re2 N6 C19 -91.4(12) . . . . ?
Re1 Re2 N6 C19 -2.6(11) . . . . ?
O5 Re2 N6 C19 -178.1(12) . . . . ?
N2 Re2 N6 C27 -44(9) . . . . ?
N8 Re2 N6 C27 -83.8(13) . . . . ?
N4 Re2 N6 C27 94.6(13) . . . . ?
Re1 Re2 N6 C27 -176.6(13) . . . . ?
O5 Re2 N6 C27 7.9(13) . . . . ?
N5 Re1 N7 C28 88.8(11) . . . . ?
N3 Re1 N7 C28 -147(8) . . . . ?
N1 Re1 N7 C28 -92.4(11) . . . . ?
Re2 Re1 N7 C28 -2.9(11) . . . . ?
O1 Re1 N7 C28 179.3(11) . . . . ?
N5 Re1 N7 C35 -93.7(12) . . . . ?
N3 Re1 N7 C35 30(9) . . . . ?
N1 Re1 N7 C35 85.1(12) . . . . ?
Re2 Re1 N7 C35 174.6(12) . . . . ?
O1 Re1 N7 C35 -3.3(12) . . . . ?
N2 Re2 N8 C28 86.0(11) . . . . ?
N6 Re2 N8 C28 -96.2(11) . . . . ?
N4 Re2 N8 C28 106(6) . . . . ?
Re1 Re2 N8 C28 -5.4(10) . . . . ?
O5 Re2 N8 C28 176.0(10) . . . . ?
N2 Re2 N8 C36 -91.1(13) . . . . ?
N6 Re2 N8 C36 86.7(13) . . . . ?
N4 Re2 N8 C36 -71(6) . . . . ?
Re1 Re2 N8 C36 177.5(13) . . . . ?
O5 Re2 N8 C36 -1.2(13) . . . . ?
N12 Re3 N9 C37 91.6(14) . . . . ?
N10 Re3 N9 C37 -91.4(14) . . . . ?
N11 Re3 N9 C37 -163(9) . . . . ?
Re3 Re3 N9 C37 1.2(14) 3_565 . . . ?
O2 Re3 N9 C37 179.2(14) . . . . ?
N12 Re3 N9 C44 -99.2(18) . . . . ?
N10 Re3 N9 C44 77.7(18) . . . . ?
N11 Re3 N9 C44 6(11) . . . . ?
Re3 Re3 N9 C44 170.4(17) 3_565 . . . ?
O2 Re3 N9 C44 -11.6(17) . . . . ?
N12 Re3 N10 C47 164(8) . . . 3_565 ?
N9 Re3 N10 C47 89.1(11) . . . 3_565 ?
N11 Re3 N10 C47 -94.1(11) . . . 3_565 ?
Re3 Re3 N10 C47 -2.0(11) 3_565 . . 3_565 ?
O2 Re3 N10 C47 176.7(11) . . . 3_565 ?
N12 Re3 N10 C45 -13(9) . . . . ?
N9 Re3 N10 C45 -87.6(13) . . . . ?
N11 Re3 N10 C45 89.2(13) . . . . ?
Re3 Re3 N10 C45 -178.6(12) 3_565 . . . ?
O2 Re3 N10 C45 0.0(13) . . . . ?
N12 Re3 N11 C37 -87.1(13) . . . 3_565 ?
N10 Re3 N11 C37 96.0(13) . . . 3_565 ?
N9 Re3 N11 C37 167(9) . . . 3_565 ?
Re3 Re3 N11 C37 3.2(13) 3_565 . . 3_565 ?
O2 Re3 N11 C37 -174.8(13) . . . 3_565 ?
N12 Re3 N11 C46 93.4(15) . . . . ?
N10 Re3 N11 C46 -83.5(15) . . . . ?
N9 Re3 N11 C46 -12(11) . . . . ?
Re3 Re3 N11 C46 -176.2(14) 3_565 . . . ?
O2 Re3 N11 C46 5.8(15) . . . . ?
N10 Re3 N12 C47 -170(8) . . . . ?
N9 Re3 N12 C47 -95.2(12) . . . . ?
N11 Re3 N12 C47 88.1(12) . . . . ?
Re3 Re3 N12 C47 -4.0(12) 3_565 . . . ?
O2 Re3 N12 C47 177.3(12) . . . . ?
N10 Re3 N12 C54 13(9) . . . . ?
N9 Re3 N12 C54 87.8(14) . . . . ?
N11 Re3 N12 C54 -88.9(14) . . . . ?
Re3 Re3 N12 C54 178.9(14) 3_565 . . . ?
O2 Re3 N12 C54 0.3(14) . . . . ?
N15 Re4 N13 C55 127(7) . . . . ?
N16 Re4 N13 C55 99.0(12) . . . . ?
N14 Re4 N13 C55 -83.2(12) . . . . ?
Re4 Re4 N13 C55 5.7(11) 3_566 . . . ?
O6 Re4 N13 C55 -170.3(12) . . . . ?
N15 Re4 N13 C62 -44(7) . . . . ?
N16 Re4 N13 C62 -72.3(12) . . . . ?
N14 Re4 N13 C62 105.6(12) . . . . ?
Re4 Re4 N13 C62 -165.6(12) 3_566 . . . ?
O6 Re4 N13 C62 18.5(12) . . . . ?
N15 Re4 N14 C63 -91.6(12) . . . . ?
N13 Re4 N14 C63 90.4(12) . . . . ?
N16 Re4 N14 C63 -140(9) . . . . ?
Re4 Re4 N14 C63 0.0(12) 3_566 . . . ?
O6 Re4 N14 C63 178.5(12) . . . . ?
N15 Re4 N14 C70 81.4(13) . . . . ?
N13 Re4 N14 C70 -96.7(14) . . . . ?
N16 Re4 N14 C70 33(10) . . . . ?
Re4 Re4 N14 C70 172.9(13) 3_566 . . . ?
O6 Re4 N14 C70 -8.6(13) . . . . ?
N13 Re4 N15 C55 -124(7) . . . 3_566 ?
N16 Re4 N15 C55 -95.7(11) . . . 3_566 ?
N14 Re4 N15 C55 86.4(11) . . . 3_566 ?
Re4 Re4 N15 C55 -2.4(11) 3_566 . . 3_566 ?
O6 Re4 N15 C55 173.6(11) . . . 3_566 ?
N13 Re4 N15 C71 51(7) . . . . ?
N16 Re4 N15 C71 79.6(13) . . . . ?
N14 Re4 N15 C71 -98.3(13) . . . . ?
Re4 Re4 N15 C71 172.9(12) 3_566 . . . ?
O6 Re4 N15 C71 -11.1(12) . . . . ?
N15 Re4 N16 C63 95.6(13) . . . 3_566 ?
N13 Re4 N16 C63 -86.2(12) . . . 3_566 ?
N14 Re4 N16 C63 144(9) . . . 3_566 ?
Re4 Re4 N16 C63 4.1(12) 3_566 . . 3_566 ?
O6 Re4 N16 C63 -174.5(12) . . . 3_566 ?
N15 Re4 N16 C72 -87.6(15) . . . . ?
N13 Re4 N16 C72 90.5(15) . . . . ?
N14 Re4 N16 C72 -39(10) . . . . ?
Re4 Re4 N16 C72 -179.1(14) 3_566 . . . ?
O6 Re4 N16 C72 2.3(15) . . . . ?
C8 N1 C1 N2 -160.6(16) . . . . ?
Re1 N1 C1 N2 4.2(19) . . . . ?
C8 N1 C1 C2 20(2) . . . . ?
Re1 N1 C1 C2 -175.5(10) . . . . ?
C9 N2 C1 N1 -171.5(14) . . . . ?
Re2 N2 C1 N1 2.4(19) . . . . ?
C9 N2 C1 C2 8(2) . . . . ?
Re2 N2 C1 C2 -177.9(10) . . . . ?
N1 C1 C2 C7 -96(2) . . . . ?
N2 C1 C2 C7 84(2) . . . . ?
N1 C1 C2 C3 84(2) . . . . ?
N2 C1 C2 C3 -95.9(19) . . . . ?
C7 C2 C3 C4 -1(3) . . . . ?
C1 C2 C3 C4 179.0(18) . . . . ?
C2 C3 C4 C5 3(3) . . . . ?
C3 C4 C5 C6 -4(4) . . . . ?
C4 C5 C6 C7 3(4) . . . . ?
C3 C2 C7 C6 0(3) . . . . ?
C1 C2 C7 C6 -180(2) . . . . ?
C5 C6 C7 C2 -1(4) . . . . ?
C18 N4 C10 N3 -166.7(13) . . . . ?
Re2 N4 C10 N3 -0.8(19) . . . . ?
C18 N4 C10 C11 11(2) . . . . ?
Re2 N4 C10 C11 177.2(12) . . . . ?
C17 N3 C10 N4 -172.8(15) . . . . ?
Re1 N3 C10 N4 6.9(18) . . . . ?
C17 N3 C10 C11 9(2) . . . . ?
Re1 N3 C10 C11 -171.1(12) . . . . ?
N4 C10 C11 C16 82(2) . . . . ?
N3 C10 C11 C16 -100(2) . . . . ?
N4 C10 C11 C12 -99.0(19) . . . . ?
N3 C10 C11 C12 79(2) . . . . ?
C16 C11 C12 C13 -2(3) . . . . ?
C10 C11 C12 C13 178.8(18) . . . . ?
C11 C12 C13 C14 0(4) . . . . ?
C12 C13 C14 C15 5(4) . . . . ?
C13 C14 C15 C16 -7(4) . . . . ?
C12 C11 C16 C15 1(3) . . . . ?
C10 C11 C16 C15 179.4(17) . . . . ?
C14 C15 C16 C11 4(4) . . . . ?
C27 N6 C19 N5 176.7(15) . . . . ?
Re2 N6 C19 N5 2(2) . . . . ?
C27 N6 C19 C20 -2(2) . . . . ?
Re2 N6 C19 C20 -176.4(12) . . . . ?
C26 N5 C19 N6 177.2(14) . . . . ?
Re1 N5 C19 N6 -0.7(19) . . . . ?
C26 N5 C19 C20 -4(2) . . . . ?
Re1 N5 C19 C20 178.1(12) . . . . ?
N6 C19 C20 C25 87(2) . . . . ?
N5 C19 C20 C25 -91(2) . . . . ?
N6 C19 C20 C21 -95(2) . . . . ?
N5 C19 C20 C21 87(2) . . . . ?
C25 C20 C21 C22 -4(3) . . . . ?
C19 C20 C21 C22 178.4(17) . . . . ?
C20 C21 C22 C23 2(4) . . . . ?
C21 C22 C23 C24 0(4) . . . . ?
C22 C23 C24 C25 -1(4) . . . . ?
C21 C20 C25 C24 3(3) . . . . ?
C19 C20 C25 C24 -179.3(19) . . . . ?
C23 C24 C25 C20 -1(4) . . . . ?
C35 N7 C28 N8 -178.2(14) . . . . ?
Re1 N7 C28 N8 -0.6(18) . . . . ?
C35 N7 C28 C29 2(2) . . . . ?
Re1 N7 C28 C29 179.5(12) . . . . ?
C36 N8 C28 N7 -178.4(15) . . . . ?
Re2 N8 C28 N7 4.3(18) . . . . ?
C36 N8 C28 C29 1(2) . . . . ?
Re2 N8 C28 C29 -175.8(12) . . . . ?
N7 C28 C29 C34 -90(2) . . . . ?
N8 C28 C29 C34 90.1(19) . . . . ?
N7 C28 C29 C30 87(2) . . . . ?
N8 C28 C29 C30 -93(2) . . . . ?
C34 C29 C30 C31 3(3) . . . . ?
C28 C29 C30 C31 -173(2) . . . . ?
C29 C30 C31 C32 -11(5) . . . . ?
C30 C31 C32 C33 13(6) . . . . ?
C31 C32 C33 C34 -8(5) . . . . ?
C30 C29 C34 C33 1(3) . . . . ?
C28 C29 C34 C33 178.2(18) . . . . ?
C32 C33 C34 C29 1(4) . . . . ?
C44 N9 C37 N11 -173.8(19) . . . 3_565 ?
Re3 N9 C37 N11 -4(2) . . . 3_565 ?
C44 N9 C37 C38 10(3) . . . . ?
Re3 N9 C37 C38 -179.8(14) . . . . ?
N9 C37 C38 C39 82(3) . . . . ?
N11 C37 C38 C39 -94(2) 3_565 . . . ?
N9 C37 C38 C43 -93(2) . . . . ?
N11 C37 C38 C43 92(2) 3_565 . . . ?
C43 C38 C39 C40 1(4) . . . . ?
C37 C38 C39 C40 -173(2) . . . . ?
C38 C39 C40 C41 -4(5) . . . . ?
C39 C40 C41 C42 1(6) . . . . ?
C40 C41 C42 C43 5(5) . . . . ?
C39 C38 C43 C42 5(4) . . . . ?
C37 C38 C43 C42 179(2) . . . . ?
C41 C42 C43 C38 -8(4) . . . . ?
C54 N12 C47 N10 -176.4(15) . . . 3_565 ?
Re3 N12 C47 N10 6.3(19) . . . 3_565 ?
C54 N12 C47 C48 8(2) . . . . ?
Re3 N12 C47 C48 -169.1(12) . . . . ?
N12 C47 C48 C49 78(2) . . . . ?
N10 C47 C48 C49 -97(2) 3_565 . . . ?
N12 C47 C48 C53 -98(2) . . . . ?
N10 C47 C48 C53 87(2) 3_565 . . . ?
C53 C48 C49 C50 5(4) . . . . ?
C47 C48 C49 C50 -172(2) . . . . ?
C48 C49 C50 C51 -5(4) . . . . ?
C49 C50 C51 C52 4(5) . . . . ?
C50 C51 C52 C53 -2(4) . . . . ?
C51 C52 C53 C48 1(4) . . . . ?
C49 C48 C53 C52 -2(3) . . . . ?
C47 C48 C53 C52 173.9(18) . . . . ?
C62 N13 C55 N15 167.0(14) . . . 3_566 ?
Re4 N13 C55 N15 -5.0(19) . . . 3_566 ?
C62 N13 C55 C56 -14(2) . . . . ?
Re4 N13 C55 C56 173.7(11) . . . . ?
N13 C55 C56 C61 95(2) . . . . ?
N15 C55 C56 C61 -87(2) 3_566 . . . ?
N13 C55 C56 C57 -81(2) . . . . ?
N15 C55 C56 C57 98(2) 3_566 . . . ?
C61 C56 C57 C58 1(3) . . . . ?
C55 C56 C57 C58 177(2) . . . . ?
C56 C57 C58 C59 1(4) . . . . ?
C57 C58 C59 C60 -5(4) . . . . ?
C58 C59 C60 C61 5(4) . . . . ?
C57 C56 C61 C60 0(3) . . . . ?
C55 C56 C61 C60 -175.8(19) . . . . ?
C59 C60 C61 C56 -3(4) . . . . ?
C70 N14 C63 N16 -176.6(16) . . . 3_566 ?
Re4 N14 C63 N16 -3(2) . . . 3_566 ?
C70 N14 C63 C64 6(2) . . . . ?
Re4 N14 C63 C64 179.0(12) . . . . ?
N14 C63 C64 C69 88(2) . . . . ?
N16 C63 C64 C69 -89(2) 3_566 . . . ?
N14 C63 C64 C65 -88(2) . . . . ?
N16 C63 C64 C65 94(2) 3_566 . . . ?
C69 C64 C65 C66 2(3) . . . . ?
C63 C64 C65 C66 179(2) . . . . ?
C64 C65 C66 C67 -1(4) . . . . ?
C65 C66 C67 C68 0(5) . . . . ?
C66 C67 C68 C69 -1(5) . . . . ?
C65 C64 C69 C68 -3(4) . . . . ?
C63 C64 C69 C68 180(3) . . . . ?
C67 C68 C69 C64 3(5) . . . . ?
